data_1521214
loop_
_publ_author_name
'Irodova, A.V.'
'Suard, E.'

_publ_section_title
;
 Order-disorder phase transition in the deuterated hexagonal (C14-type)
 Laves phase Zr Cr2 D3.8
;
_journal_name_full 'Journal of Alloys Compd.'
_journal_page_first 32
_journal_page_last 38
_journal_volume 299
_journal_year 2000
_chemical_formula_sum 'Cr2 D3.804 Zr'
_chemical_name_systematic 'Zr Cr2 D3.804'
_space_group_IT_number 146
_symmetry_space_group_name_Hall 'R 3'
_symmetry_space_group_name_H-M 'R 3 :H'
_cell_angle_alpha 90
_cell_angle_beta 90
_cell_angle_gamma 120
_cell_formula_units_Z 36
_cell_length_a 9.3848
_cell_length_b 9.3848
_cell_length_c 26.5461
_cell_volume 2024.797
_citation_journal_id_ASTM JALCEU
_cod_data_source_file Irodova_JALCEU_2000_1294.cif
_cod_data_source_block D3.804Cr2Zr1
_cod_original_formula_sum 'D3.804 Cr2 Zr1'
_cod_database_code 1521214

loop_
_symmetry_equiv_pos_as_xyz
x,y,z
-y,x-y,z
-x+y,-x,z
x+2/3,y+1/3,z+1/3
-y+2/3,x-y+1/3,z+1/3
-x+y+2/3,-x+1/3,z+1/3
x+1/3,y+2/3,z+2/3
-y+1/3,x-y+2/3,z+2/3
-x+y+1/3,-x+2/3,z+2/3

loop_
_atom_site_label
_atom_site_type_symbol
_atom_site_fract_x
_atom_site_fract_y
_atom_site_fract_z
_atom_site_occupancy
_atom_site_U_iso_or_equiv
Cr4 Cr 0 0.1603 0.25 1 0.0
D13 D 0.4679 0 0.08333 0.995 0.0
Cr12 Cr 0.5064 0.33333 0.08333 1 0.0
D28 D 0.8777 0.0836 0.0215 0.153 0.0
D11 D 0.2096 0.33333 0.1244 0.85 0.0
D12 D 0.2069 0 0.08333 0.57 0.0
D7 D -0.0836 0.1223 0.1882 0.882 0.0
Cr9 Cr 0.66667 0.33333 0.16667 1 0.0
D16 D 0.5443 0.4169 0.0215 0.882 0.0
D15 D 0.211 0.7502 0.0215 0.882 0.0
Cr11 Cr 0.33333 0.5064 0.08333 1 0.0
D2 D 0.789 0.2498 0.3118 0.882 0.0
D14 D 0.8763 0.66667 0.0422 0.85 0.0
D25 D 0.8012 0.66667 0.08333 0.146 0.0
D5 D 0.8655 0.66667 0.25 0.995 0.0
D20 D 0.1988 0.33333 0.25 0.146 0.0
Cr2 Cr 0.33333 0.66667 0.33333 1 0.0
Cr5 Cr 0.66667 0.4936 0.25 1 0.0
Zr3 Zr 0 0.33333 0.1448 1 0.0
Cr10 Cr 0 0.8397 0.08333 1 0.0
D4 D 0.1264 0.66667 0.25 0.57 0.0
Cr8 Cr 0.33333 0.66667 0.16667 1 0.0
D24 D 0.8777 0.0836 0.1452 0.108 0.0
Cr6 Cr 0.4936 0.66667 0.25 1 0.0
D9 D 0.4169 0.5443 0.1452 0.882 0.0
D6 D 0.1237 0.33333 0.2089 0.85 0.0
D10 D 0.7502 0.211 0.1452 0.882 0.0
D23 D 0.0836 0.8777 0.1452 0.153 0.0
D8 D 0.5831 0.4557 0.1882 0.882 0.0
D26 D 0.1345 0.33333 0.08333 0.146 0.0
D27 D 0.0836 0.8777 0.0215 0.108 0.0
D22 D 0.2498 0.789 0.1882 0.153 0.0
Zr4 Zr 0 0.33333 0.0218 1 0.0
D1 D 0.1223 -0.0836 0.3118 0.882 0.0
D19 D 0.5321 0 0.25 0.146 0.0
Cr1 Cr 0 0 0.33333 1 0.0
Zr1 Zr 0 0.66667 0.3115 1 0.0
D3 D 0.4571 0 0.2911 0.85 0.0
Zr2 Zr 0 0.66667 0.1885 1 0.0
D21 D 0.4557 0.5831 0.1882 0.108 0.0
D17 D 0.4557 0.5831 0.3118 0.153 0.0
D18 D 0.2498 0.789 0.3119 0.108 0.0
Cr3 Cr 0.66667 0.33333 0.33333 1 0.0
Cr7 Cr 0 0 0.16667 1 0.0
